data_7055916
loop_
_publ_author_name
'Samanta, Soham'
'Manna, Utsab'
'Das, Gopal'

_publ_section_title
;
 White-light emission from simple AIE--ESIPT-excimer tripled single
 molecular system
;
_journal_issue 3
_journal_name_full 'New J. Chem.'
_journal_page_first 1064
_journal_paper_doi 10.1039/C6NJ03070J
_journal_volume 41
_journal_year 2017
_chemical_formula_moiety 'C28 H18 N2 O'
_chemical_formula_sum 'C28 H18 N2 O'
_chemical_formula_weight 398.44
_space_group_crystal_system monoclinic
_space_group_IT_number 4
_space_group_name_Hall 'P 2yb'
_space_group_name_H-M_alt 'P 1 21 1'
_symmetry_space_group_name_Hall 'P 2yb'
_symmetry_space_group_name_H-M 'P 1 21 1'
_atom_sites_solution_hydrogens geom
_audit_creation_method SHELXL-2014/7
_audit_update_record
;
2016-05-20 deposited with the CCDC.
2016-12-21 downloaded from the CCDC.
;
_cell_angle_alpha 90
_cell_angle_beta 96.097(8)
_cell_angle_gamma 90
_cell_formula_units_Z 4
_cell_length_a 9.6949(8)
_cell_length_b 16.3365(19)
_cell_length_c 12.5230(1)
_cell_measurement_reflns_used 2056
_cell_measurement_temperature 298(2)
_cell_measurement_theta_max 26.9900
_cell_measurement_theta_min 3.2630
_cell_volume 1972.2(3)
_computing_cell_refinement 'Bruker SMART'
_computing_data_collection 'Bruker SMART'
_computing_data_reduction 'Bruker SAINT'
_computing_molecular_graphics 'Bruker SHELXTL'
_computing_publication_material 'Bruker SHELXTL'
_computing_structure_refinement 'SHELXL-2014/7 (Sheldrick, 2014)'
_computing_structure_solution 'Bruker SHELXTL'
_diffrn_ambient_temperature 298(2)
_diffrn_measured_fraction_theta_full 0.998
_diffrn_measured_fraction_theta_max 0.880
_diffrn_measurement_device_type 'CCD and area detector'
_diffrn_measurement_method 'phi and omega scans'
_diffrn_radiation_type MoK\a
_diffrn_radiation_wavelength 0.71073
_diffrn_reflns_av_R_equivalents 0.0251
_diffrn_reflns_av_unetI/netI 0.0563
_diffrn_reflns_Laue_measured_fraction_full 0.998
_diffrn_reflns_Laue_measured_fraction_max 0.880
_diffrn_reflns_limit_h_max 11
_diffrn_reflns_limit_h_min -12
_diffrn_reflns_limit_k_max 19
_diffrn_reflns_limit_k_min -20
_diffrn_reflns_limit_l_max 12
_diffrn_reflns_limit_l_min -16
_diffrn_reflns_number 8784
_diffrn_reflns_point_group_measured_fraction_full 0.818
_diffrn_reflns_point_group_measured_fraction_max 0.691
_diffrn_reflns_theta_full 25.242
_diffrn_reflns_theta_max 28.762
_diffrn_reflns_theta_min 2.982
_diffrn_source 'sealed tube'
_exptl_absorpt_coefficient_mu 0.082
_exptl_absorpt_correction_type multi-scan
_exptl_absorpt_process_details SADABS
_exptl_crystal_colour orange
_exptl_crystal_density_diffrn 1.342
_exptl_crystal_description plate
_exptl_crystal_F_000 832.0
_exptl_crystal_size_max 0.29
_exptl_crystal_size_mid 0.24
_exptl_crystal_size_min 0.18
_exptl_transmission_factor_max 0.985
_exptl_transmission_factor_min 0.977
_refine_diff_density_max 0.859
_refine_diff_density_min -0.283
_refine_diff_density_rms 0.135
_refine_ls_abs_structure_details
;
 Flack x determined using 987 quotients [(I+)-(I-)]/[(I+)+(I-)]
 (Parsons, Flack and Wagner, Acta Cryst. B69 (2013) 249-259).
;
_refine_ls_abs_structure_Flack -3.9(10)
_refine_ls_extinction_method none
_refine_ls_goodness_of_fit_ref 1.189
_refine_ls_hydrogen_treatment constr
_refine_ls_matrix_type full
_refine_ls_number_parameters 561
_refine_ls_number_reflns 7079
_refine_ls_number_restraints 1
_refine_ls_restrained_S_all 1.189
_refine_ls_R_factor_all 0.1740
_refine_ls_R_factor_gt 0.1277
_refine_ls_shift/su_max 0.006
_refine_ls_shift/su_mean 0.001
_refine_ls_structure_factor_coef Fsqd
_refine_ls_weighting_details 'w=1/[\s^2^(Fo^2^)+(0.1800P)^2^] where P=(Fo^2^+2Fc^2^)/3'
_refine_ls_weighting_scheme calc
_refine_ls_wR_factor_gt 0.3054
_refine_ls_wR_factor_ref 0.3615
_reflns_Friedel_coverage 0.520
_reflns_Friedel_fraction_full 0.623
_reflns_Friedel_fraction_max 0.489
_reflns_number_gt 3947
_reflns_number_total 7079
_reflns_threshold_expression 'I > 2\s(I)'
_cod_data_source_file c6nj03070j2.cif
_cod_data_source_block L3
_cod_depositor_comments 'Adding full bibliography for 7055916.cif.'
_cod_database_code 7055916
_shelx_shelxl_version_number 2014/7
_shelx_space_group_comment
;
The symmetry employed for this shelxl refinement is uniquely defined
by the following loop, which should always be used as a source of
symmetry information in preference to the above space-group names.
They are only intended as comments.
;

loop_
_space_group_symop_operation_xyz
'x, y, z'
'-x, y+1/2, -z'

loop_
_atom_site_label
_atom_site_type_symbol
_atom_site_fract_x
_atom_site_fract_y
_atom_site_fract_z
_atom_site_U_iso_or_equiv
_atom_site_adp_type
_atom_site_occupancy
_atom_site_site_symmetry_order
_atom_site_calc_flag
_atom_site_refinement_flags_posn
_atom_site_refinement_flags_adp
N3 N 0.5239(7) 0.6734(5) 0.5188(5) 0.0512(19) Uani 1 1 d . .
O1 O 0.8452(6) 0.4942(5) 0.4115(5) 0.072(2) Uani 1 1 d . .
H1O H 0.8467 0.5241 0.3590 0.107 Uiso 1 1 calc R U
C44 C 0.3355(8) 0.4987(5) 0.9332(5) 0.0445(18) Uani 1 1 d . .
C46 C 0.2362(7) 0.5544(5) 0.7582(6) 0.0378(17) Uani 1 1 d . .
C38 C 0.6750(7) 0.7244(5) 0.3958(5) 0.0411(18) Uani 1 1 d . .
N4 N 0.5190(7) 0.6372(5) 0.6195(5) 0.0555(18) Uani 1 1 d . .
C40 C 0.3962(7) 0.6166(6) 0.6380(6) 0.0450(19) Uani 1 1 d . .
H40 H 0.3219 0.6273 0.5867 0.054 Uiso 1 1 calc R U
N1 N 0.7465(7) 0.5561(6) 0.2318(5) 0.060(2) Uani 1 1 d . .
C18 C 1.0321(8) 0.6794(5) -0.0048(5) 0.0400(18) Uani 1 1 d . .
O2 O 0.4322(5) 0.7334(5) 0.3358(5) 0.068(2) Uani 1 1 d . .
H2O H 0.4224 0.7355 0.3999 0.103 Uiso 1 1 calc R U
C29 C 0.8146(7) 0.7366(5) 0.3706(5) 0.0424(18) Uani 1 1 d . .
C45 C 0.2195(7) 0.5142(5) 0.8580(5) 0.0405(17) Uani 1 1 d . .
C34 C 0.8365(7) 0.7794(5) 0.2729(5) 0.0393(17) Uani 1 1 d . .
N2 N 0.7503(7) 0.5946(6) 0.1315(5) 0.060(2) Uani 1 1 d . .
C50 C 0.0858(8) 0.4893(5) 0.8813(6) 0.0431(19) Uani 1 1 d . .
C22 C 1.1834(8) 0.7459(5) -0.1274(5) 0.0444(19) Uani 1 1 d . .
C41 C 0.3717(7) 0.5773(5) 0.7373(6) 0.0423(18) Uani 1 1 d . .
C54 C -0.0608(11) 0.4241(7) 1.0018(9) 0.076(3) Uani 1 1 d . .
H54 H -0.0731 0.3997 1.0672 0.091 Uiso 1 1 calc R U
C21 C 1.3012(7) 0.7326(5) -0.0516(6) 0.0485(19) Uani 1 1 d . .
C12 C 0.8728(9) 0.6139(6) 0.1136(7) 0.0480(18) Uani 1 1 d . .
H12 H 0.9471 0.6016 0.1643 0.058 Uiso 1 1 calc R U
C16 C 0.9325(8) 0.7343(5) -0.1799(5) 0.0460(19) Uani 1 1 d . .
C9 C 0.7119(9) 0.4812(6) 0.4306(7) 0.057(2) Uani 1 1 d . .
C48 C -0.0121(7) 0.5417(6) 0.7074(6) 0.051(2) Uani 1 1 d . .
H48 H -0.0882 0.5504 0.6569 0.061 Uiso 1 1 calc R U
C51 C 0.0688(10) 0.4489(6) 0.9811(7) 0.058(2) Uani 1 1 d . .
C13 C 0.8981(8) 0.6556(5) 0.0135(6) 0.0466(19) Uani 1 1 d . .
C36 C 0.5893(8) 0.7892(6) 0.2256(6) 0.054(2) Uani 1 1 d . .
H36 H 0.5152 0.8079 0.1787 0.065 Uiso 1 1 calc R U
C42 C 0.4836(8) 0.5607(6) 0.8153(6) 0.053(2) Uani 1 1 d . .
H42 H 0.5726 0.5753 0.8012 0.064 Uiso 1 1 calc R U
C37 C 0.5658(7) 0.7466(6) 0.3220(6) 0.049(2) Uani 1 1 d . .
C49 C -0.0307(7) 0.5019(5) 0.8055(6) 0.050(2) Uani 1 1 d . .
C47 C 0.1160(7) 0.5673(5) 0.6863(6) 0.049(2) Uani 1 1 d . .
H47 H 0.1246 0.5944 0.6220 0.058 Uiso 1 1 calc R U
C17 C 1.0520(7) 0.7195(5) -0.1046(6) 0.0425(17) Uani 1 1 d . .
C8 C 0.6932(10) 0.4406(6) 0.5278(7) 0.061(2) Uani 1 1 d . .
H8 H 0.7696 0.4247 0.5744 0.073 Uiso 1 1 calc R U
C19 C 1.1551(8) 0.6672(6) 0.0680(6) 0.051(2) Uani 1 1 d . .
H19 H 1.1476 0.6409 0.1329 0.062 Uiso 1 1 calc R U
C1 C 0.4631(8) 0.4913(6) 0.3851(6) 0.049(2) Uani 1 1 d . .
C10 C 0.5996(7) 0.5050(6) 0.3585(6) 0.046(2) Uani 1 1 d . .
C11 C 0.6247(8) 0.5441(6) 0.2584(7) 0.055(2) Uani 1 1 d . .
H11 H 0.5491 0.5611 0.2117 0.066 Uiso 1 1 calc R U
C39 C 0.6482(8) 0.6859(6) 0.4969(6) 0.052(2) Uani 1 1 d . .
H39 H 0.7224 0.6702 0.5458 0.063 Uiso 1 1 calc R U
C14 C 0.7867(8) 0.6694(6) -0.0634(7) 0.059(2) Uani 1 1 d . .
H14 H 0.6986 0.6517 -0.0508 0.071 Uiso 1 1 calc R U
C23 C 1.4309(8) 0.7589(7) -0.0750(8) 0.067(3) Uani 1 1 d . .
H23 H 1.5082 0.7499 -0.0258 0.081 Uiso 1 1 calc R U
C52 C 0.1899(11) 0.4362(6) 1.0545(7) 0.068(3) Uani 1 1 d . .
H52 H 0.1803 0.4109 1.1198 0.082 Uiso 1 1 calc R U
C6 C 0.4454(9) 0.4500(7) 0.4834(6) 0.059(2) Uani 1 1 d . .
C43 C 0.4668(8) 0.5245(6) 0.9101(6) 0.056(2) Uani 1 1 d . .
H43 H 0.5432 0.5167 0.9606 0.067 Uiso 1 1 calc R U
C27 C 1.0805(11) 0.8008(7) -0.2992(7) 0.070(3) Uani 1 1 d . .
H27 H 1.0891 0.8279 -0.3635 0.085 Uiso 1 1 calc R U
C35 C 0.7200(8) 0.8015(6) 0.2043(6) 0.054(2) Uani 1 1 d . .
H35 H 0.7340 0.8265 0.1396 0.065 Uiso 1 1 calc R U
C15 C 0.8045(9) 0.7088(6) -0.1577(7) 0.063(2) Uani 1 1 d . .
H15 H 0.7280 0.7182 -0.2075 0.075 Uiso 1 1 calc R U
C30 C 0.9337(7) 0.7138(7) 0.4380(6) 0.061(3) Uani 1 1 d . .
H30 H 0.9240 0.6894 0.5040 0.073 Uiso 1 1 calc R U
C33 C 0.9719(8) 0.7904(6) 0.2465(6) 0.052(2) Uani 1 1 d . .
H33 H 0.9858 0.8143 0.1811 0.063 Uiso 1 1 calc R U
C32 C 1.0841(8) 0.7669(6) 0.3147(7) 0.063(3) Uani 1 1 d . .
H32 H 1.1736 0.7778 0.2983 0.076 Uiso 1 1 calc R U
C24 C 1.4463(10) 0.7994(7) -0.1728(9) 0.074(3) Uani 1 1 d . .
H24 H 1.5323 0.8193 -0.1871 0.089 Uiso 1 1 calc R U
C31 C 1.0627(7) 0.7267(7) 0.4084(6) 0.068(3) Uani 1 1 d . .
H31 H 1.1391 0.7079 0.4528 0.082 Uiso 1 1 calc R U
C26 C 1.2024(10) 0.7856(6) -0.2250(7) 0.060(2) Uani 1 1 d . .
C20 C 1.2797(8) 0.6924(6) 0.0457(6) 0.055(2) Uani 1 1 d . .
H20 H 1.3557 0.6832 0.0961 0.066 Uiso 1 1 calc R U
C53 C 0.3161(10) 0.4591(6) 1.0333(6) 0.064(2) Uani 1 1 d . .
H53 H 0.3922 0.4495 1.0835 0.077 Uiso 1 1 calc R U
C2 C 0.3412(8) 0.5152(8) 0.3210(7) 0.074(3) Uani 1 1 d . .
H2 H 0.3487 0.5417 0.2561 0.088 Uiso 1 1 calc R U
C5 C 0.3103(9) 0.4341(7) 0.5121(7) 0.066(3) Uani 1 1 d . .
H5 H 0.2987 0.4056 0.5748 0.080 Uiso 1 1 calc R U
C28 C 0.9548(11) 0.7762(7) -0.2762(7) 0.069(3) Uani 1 1 d . .
H28 H 0.8786 0.7871 -0.3257 0.083 Uiso 1 1 calc R U
C25 C 1.3335(10) 0.8085(7) -0.2453(8) 0.066(3) Uani 1 1 d . .
H25 H 1.3452 0.8313 -0.3117 0.080 Uiso 1 1 calc R U
C56 C -0.1606(9) 0.4741(7) 0.8315(8) 0.067(3) Uani 1 1 d . .
H56 H -0.2388 0.4824 0.7829 0.080 Uiso 1 1 calc R U
C7 C 0.5634(10) 0.4250(6) 0.5522(7) 0.066(3) Uani 1 1 d . .
H7 H 0.5512 0.3973 0.6154 0.079 Uiso 1 1 calc R U
C4 C 0.1974(9) 0.4609(7) 0.4470(7) 0.073(3) Uani 1 1 d . .
H4 H 0.1088 0.4524 0.4670 0.088 Uiso 1 1 calc R U
C55 C -0.1745(11) 0.4357(7) 0.9249(9) 0.077(3) Uani 1 1 d . .
H55 H -0.2613 0.4165 0.9384 0.092 Uiso 1 1 calc R U
C3 C 0.2134(9) 0.5005(8) 0.3518(8) 0.078(3) Uani 1 1 d . .
H3 H 0.1352 0.5174 0.3079 0.094 Uiso 1 1 calc R U

loop_
_atom_site_aniso_label
_atom_site_aniso_U_11
_atom_site_aniso_U_22
_atom_site_aniso_U_33
_atom_site_aniso_U_23
_atom_site_aniso_U_13
_atom_site_aniso_U_12
N3 0.050(4) 0.054(5) 0.052(4) -0.008(3) 0.019(3) -0.011(3)
O1 0.054(4) 0.074(6) 0.088(5) 0.007(4) 0.008(3) -0.001(3)
C44 0.057(4) 0.035(5) 0.042(4) 0.003(3) 0.002(3) 0.001(4)
C46 0.036(3) 0.033(5) 0.046(4) -0.004(3) 0.010(3) -0.001(3)
C38 0.039(4) 0.043(5) 0.043(4) -0.002(3) 0.011(3) -0.003(3)
N4 0.046(3) 0.069(5) 0.054(4) -0.002(3) 0.017(3) -0.012(3)
C40 0.050(4) 0.039(5) 0.048(4) -0.003(3) 0.010(3) -0.002(4)
N1 0.054(4) 0.066(6) 0.062(4) -0.002(4) 0.012(3) -0.003(4)
C18 0.052(4) 0.031(5) 0.036(3) -0.010(3) 0.003(3) 0.007(4)
O2 0.038(3) 0.090(6) 0.078(4) 0.003(4) 0.009(3) -0.003(3)
C29 0.039(3) 0.048(5) 0.042(4) -0.005(3) 0.013(3) -0.007(3)
C45 0.048(4) 0.032(5) 0.042(4) -0.006(3) 0.013(3) -0.001(3)
C34 0.040(3) 0.040(5) 0.040(4) -0.006(3) 0.011(3) -0.004(3)
N2 0.058(4) 0.070(6) 0.053(4) -0.004(3) 0.016(3) -0.007(4)
C50 0.050(4) 0.031(5) 0.051(4) -0.010(3) 0.018(3) -0.002(3)
C22 0.049(4) 0.041(5) 0.044(4) -0.003(4) 0.006(3) 0.004(4)
C41 0.033(3) 0.047(5) 0.047(4) -0.004(3) 0.008(3) -0.006(3)
C54 0.091(8) 0.053(7) 0.093(7) 0.007(6) 0.053(6) -0.002(6)
C21 0.045(4) 0.044(5) 0.057(4) -0.009(4) 0.008(3) 0.001(4)
C12 0.045(4) 0.041(5) 0.060(4) -0.006(3) 0.014(3) -0.002(3)
C16 0.060(4) 0.037(5) 0.038(4) 0.003(3) -0.003(3) 0.002(4)
C9 0.054(5) 0.045(6) 0.075(5) -0.007(4) 0.018(4) -0.001(4)
C48 0.040(4) 0.057(6) 0.057(4) 0.004(4) 0.004(3) -0.001(4)
C51 0.076(6) 0.049(6) 0.055(5) -0.003(4) 0.029(4) -0.008(5)
C13 0.050(4) 0.042(5) 0.049(4) -0.005(3) 0.010(3) 0.008(4)
C36 0.048(4) 0.058(7) 0.055(5) 0.000(4) 0.004(4) -0.006(4)
C42 0.041(4) 0.058(6) 0.060(5) -0.006(4) 0.002(3) -0.006(4)
C37 0.034(3) 0.062(6) 0.051(4) -0.001(4) 0.003(3) -0.006(4)
C49 0.038(4) 0.046(5) 0.069(5) -0.003(4) 0.017(3) 0.001(4)
C47 0.048(4) 0.052(6) 0.047(4) 0.005(4) 0.009(3) -0.004(4)
C17 0.046(4) 0.037(5) 0.045(4) -0.002(3) 0.003(3) 0.004(4)
C8 0.069(5) 0.051(7) 0.061(5) 0.009(4) -0.005(4) 0.007(5)
C19 0.047(4) 0.058(6) 0.050(4) 0.004(4) 0.007(3) 0.005(4)
C1 0.052(4) 0.043(5) 0.054(4) -0.008(4) 0.013(4) -0.004(4)
C10 0.044(4) 0.047(6) 0.049(4) -0.011(4) 0.010(3) 0.000(4)
C11 0.050(5) 0.057(6) 0.060(5) -0.010(4) 0.011(4) -0.004(4)
C39 0.047(4) 0.060(6) 0.051(4) -0.004(4) 0.015(3) -0.008(4)
C14 0.039(4) 0.069(7) 0.069(5) -0.006(5) 0.007(4) -0.004(4)
C23 0.042(4) 0.070(8) 0.091(6) -0.015(6) 0.015(4) 0.004(4)
C52 0.115(8) 0.043(6) 0.047(5) 0.010(4) 0.014(5) 0.004(6)
C6 0.060(5) 0.059(7) 0.059(5) -0.014(5) 0.008(4) -0.004(4)
C43 0.055(4) 0.058(7) 0.051(4) 0.000(4) -0.008(3) 0.001(4)
C27 0.092(7) 0.062(8) 0.056(5) 0.006(5) 0.005(5) -0.004(6)
C35 0.058(5) 0.061(7) 0.046(4) 0.007(4) 0.012(3) -0.003(4)
C15 0.054(5) 0.054(7) 0.077(6) -0.002(5) -0.008(4) 0.001(4)
C30 0.041(4) 0.088(8) 0.054(5) 0.014(5) 0.009(3) -0.003(4)
C33 0.052(4) 0.057(6) 0.051(4) 0.002(4) 0.017(3) -0.002(4)
C32 0.041(4) 0.066(7) 0.086(6) 0.004(5) 0.027(4) -0.008(4)
C24 0.064(6) 0.058(7) 0.106(8) -0.018(6) 0.034(6) -0.014(5)
C31 0.038(4) 0.102(9) 0.064(5) 0.018(5) 0.005(3) 0.008(5)
C26 0.076(6) 0.036(6) 0.070(6) 0.011(5) 0.013(4) -0.004(4)
C20 0.042(4) 0.060(6) 0.061(5) -0.006(4) -0.001(3) 0.004(4)
C53 0.076(6) 0.062(7) 0.053(5) 0.011(4) 0.001(4) 0.007(5)
C2 0.048(5) 0.122(11) 0.053(5) -0.004(5) 0.013(4) -0.003(5)
C5 0.070(6) 0.065(7) 0.067(5) -0.003(5) 0.021(4) -0.021(5)
C28 0.098(7) 0.051(6) 0.055(5) 0.011(4) -0.012(5) 0.000(6)
C25 0.077(6) 0.059(7) 0.067(6) -0.001(5) 0.027(5) -0.012(5)
C56 0.050(5) 0.067(7) 0.088(6) -0.012(5) 0.028(4) -0.006(4)
C7 0.084(6) 0.049(7) 0.066(6) 0.005(5) 0.012(5) -0.002(5)
C4 0.052(5) 0.091(9) 0.079(6) -0.008(6) 0.019(4) -0.015(5)
C55 0.065(6) 0.058(7) 0.117(9) 0.010(6) 0.055(6) -0.004(5)
C3 0.048(5) 0.102(10) 0.083(6) 0.001(6) 0.002(4) -0.008(5)

loop_
_atom_type_symbol
_atom_type_description
_atom_type_scat_dispersion_real
_atom_type_scat_dispersion_imag
_atom_type_scat_source
C C 0.0033 0.0016 'International Tables Vol C Tables 4.2.6.8 and 6.1.1.4'
H H 0.0000 0.0000 'International Tables Vol C Tables 4.2.6.8 and 6.1.1.4'
N N 0.0061 0.0033 'International Tables Vol C Tables 4.2.6.8 and 6.1.1.4'
O O 0.0106 0.0060 'International Tables Vol C Tables 4.2.6.8 and 6.1.1.4'

loop_
_geom_angle_atom_site_label_1
_geom_angle_atom_site_label_2
_geom_angle_atom_site_label_3
_geom_angle
C39 N3 N4 112.6(7)
C43 C44 C45 119.1(7)
C43 C44 C53 121.4(7)
C45 C44 C53 119.5(7)
C47 C46 C41 124.2(7)
C47 C46 C45 117.6(6)
C41 C46 C45 118.3(6)
C37 C38 C29 119.4(6)
C37 C38 C39 120.0(6)
C29 C38 C39 120.5(6)
C40 N4 N3 113.3(6)
N4 C40 C41 121.0(7)
C11 N1 N2 114.5(7)
C13 C18 C19 125.5(7)
C13 C18 C17 118.7(7)
C19 C18 C17 115.8(7)
C30 C29 C38 124.4(6)
C30 C29 C34 116.9(6)
C38 C29 C34 118.7(6)
C44 C45 C50 119.6(7)
C44 C45 C46 120.4(6)
C50 C45 C46 120.0(6)
C35 C34 C33 122.7(7)
C35 C34 C29 117.8(6)
C33 C34 C29 119.2(7)
C12 N2 N1 112.4(7)
C49 C50 C45 120.3(7)
C49 C50 C51 119.6(7)
C45 C50 C51 120.1(7)
C17 C22 C26 121.4(7)
C17 C22 C21 120.0(7)
C26 C22 C21 118.6(7)
C42 C41 C46 118.9(7)
C42 C41 C40 119.9(6)
C46 C41 C40 121.2(6)
C51 C54 C55 120.1(9)
C23 C21 C20 122.9(8)
C23 C21 C22 119.5(7)
C20 C21 C22 117.6(7)
N2 C12 C13 120.5(8)
C15 C16 C28 122.9(8)
C15 C16 C17 120.2(7)
C28 C16 C17 116.9(7)
O1 C9 C10 122.4(8)
O1 C9 C8 115.9(8)
C10 C9 C8 121.7(7)
C47 C48 C49 120.8(7)
C54 C51 C52 122.9(9)
C54 C51 C50 119.5(9)
C52 C51 C50 117.7(8)
C14 C13 C18 120.7(7)
C14 C13 C12 118.6(8)
C18 C13 C12 120.7(7)
C35 C36 C37 118.7(7)
C43 C42 C41 122.6(7)
O2 C37 C38 123.7(7)
O2 C37 C36 115.3(7)
C38 C37 C36 120.9(6)
C56 C49 C50 117.9(8)
C56 C49 C48 123.2(8)
C50 C49 C48 118.9(6)
C48 C47 C46 122.5(7)
C22 C17 C16 120.2(7)
C22 C17 C18 121.6(6)
C16 C17 C18 118.2(7)
C7 C8 C9 119.4(8)
C20 C19 C18 122.3(8)
C2 C1 C10 124.6(8)
C2 C1 C6 116.8(7)
C10 C1 C6 118.6(7)
C9 C10 C1 119.2(8)
C9 C10 C11 119.4(7)
C1 C10 C11 121.4(7)
N1 C11 C10 122.6(8)
N3 C39 C38 120.8(7)
C15 C14 C13 120.9(8)
C21 C23 C24 120.6(8)
C53 C52 C51 122.7(8)
C7 C6 C5 120.0(8)
C7 C6 C1 119.7(8)
C5 C6 C1 120.3(8)
C42 C43 C44 120.7(7)
C28 C27 C26 120.6(9)
C36 C35 C34 124.2(8)
C16 C15 C14 121.3(8)
C31 C30 C29 121.0(7)
C32 C33 C34 121.4(7)
C33 C32 C31 119.0(7)
C25 C24 C23 118.7(8)
C30 C31 C32 122.2(8)
C25 C26 C22 119.5(8)
C25 C26 C27 122.9(8)
C22 C26 C27 117.6(8)
C19 C20 C21 122.8(7)
C52 C53 C44 120.5(8)
C3 C2 C1 121.5(9)
C4 C5 C6 119.5(9)
C27 C28 C16 123.3(9)
C24 C25 C26 122.9(9)
C55 C56 C49 121.7(9)
C8 C7 C6 121.3(8)
C5 C4 C3 120.7(8)
C56 C55 C54 121.2(9)
C2 C3 C4 121.2(9)

loop_
_geom_bond_atom_site_label_1
_geom_bond_atom_site_label_2
_geom_bond_distance
N3 C39 1.281(9)
N3 N4 1.398(9)
O1 C9 1.355(9)
C44 C43 1.399(10)
C44 C45 1.411(10)
C44 C53 1.441(10)
C46 C47 1.410(10)
C46 C41 1.417(9)
C46 C45 1.437(10)
C38 C37 1.378(10)
C38 C29 1.436(9)
C38 C39 1.462(10)
N4 C40 1.281(9)
C40 C41 1.441(10)
N1 C11 1.275(9)
N1 N2 1.409(10)
C18 C13 1.399(11)
C18 C19 1.436(10)
C18 C17 1.442(10)
O2 C37 1.342(8)
C29 C30 1.406(10)
C29 C34 1.444(9)
C45 C50 1.418(9)
C34 C35 1.392(11)
C34 C33 1.399(9)
N2 C12 1.271(10)
C50 C49 1.411(10)
C50 C51 1.438(11)
C22 C17 1.403(10)
C22 C26 1.413(11)
C22 C21 1.422(10)
C41 C42 1.407(10)
C54 C51 1.371(12)
C54 C55 1.398(15)
C21 C23 1.388(10)
C21 C20 1.419(11)
C12 C13 1.471(11)
C16 C15 1.365(11)
C16 C28 1.423(11)
C16 C17 1.435(10)
C9 C10 1.394(12)
C9 C8 1.415(12)
C48 C47 1.363(9)
C48 C49 1.417(10)
C51 C52 1.428(13)
C13 C14 1.387(11)
C36 C35 1.337(10)
C36 C37 1.433(11)
C42 C43 1.351(10)
C49 C56 1.410(10)
C8 C7 1.350(12)
C19 C20 1.333(10)
C1 C2 1.412(11)
C1 C10 1.416(10)
C1 C6 1.430(11)
C10 C11 1.450(11)
C14 C15 1.372(12)
C23 C24 1.414(13)
C52 C53 1.333(12)
C6 C7 1.418(12)
C6 C5 1.419(11)
C27 C28 1.343(12)
C27 C26 1.445(13)
C30 C31 1.358(10)
C33 C32 1.365(11)
C32 C31 1.379(12)
C24 C25 1.353(14)
C26 C25 1.374(11)
C2 C3 1.358(10)
C5 C4 1.366(13)
C56 C55 1.346(13)
C4 C3 1.379(13)
